data_7111027
loop_
_publ_author_name
'Nowotny, Mathias'
'Hanefeld, Ulf'
'Koningsveld, Henk van'
'Maschmeyer, Thomas'

_publ_section_title
;
 Cyclopalladated imine catalysts in Heck arylation: search for the
 catalytic species
;
_journal_issue 19
_journal_name_full 'Chemical Communications'
_journal_page_first 1877
_journal_paper_doi 10.1039/b004502k
_journal_year 2000
_chemical_formula_sum 'C17 H17 F6 N O2 Pd'
_chemical_formula_weight 487.74
_space_group_IT_number 2
_symmetry_cell_setting triclinic
_symmetry_space_group_name_Hall '-P 1'
_symmetry_space_group_name_H-M 'P -1'
_cell_angle_alpha 77.57(7)
_cell_angle_beta 87.72(4)
_cell_angle_gamma 79.55(14)
_cell_formula_units_Z 2
_cell_length_a 8.314(6)
_cell_length_b 9.565(5)
_cell_length_c 12.293(4)
_cell_measurement_reflns_used 25
_cell_measurement_temperature 293
_cell_measurement_theta_max 18.2
_cell_measurement_theta_min 13.0
_cell_volume 938.8(10)
_computing_cell_refinement 'cad4 SETANG LS'
_computing_data_collection 'cad4 DATCOL'
_computing_data_reduction 'xtal DIFDAT ADDREF SORTRF'
_computing_molecular_graphics 'xtal ORTEP'
_computing_publication_material 'xtal BONDLA CIFIO'
_computing_structure_refinement 'xtal CRYLSQ'
_computing_structure_solution 'xtal FOURR'
_diffrn_ambient_temperature 293
_diffrn_measurement_device_type CAD4
_diffrn_measurement_method omega/2theta
_diffrn_radiation_type 'Mo K\a'
_diffrn_radiation_wavelength .71073
_diffrn_reflns_av_R_equivalents .009
_diffrn_reflns_av_sigmaI/netI .016
_diffrn_reflns_limit_h_max 11
_diffrn_reflns_limit_h_min 0
_diffrn_reflns_limit_k_max 13
_diffrn_reflns_limit_k_min -13
_diffrn_reflns_limit_l_max 17
_diffrn_reflns_limit_l_min -17
_diffrn_reflns_number 5916
_diffrn_reflns_reduction_process 'No monochr Lp applied'
_diffrn_reflns_theta_max 30.26
_diffrn_reflns_theta_min 1.7
_diffrn_standards_decay_% <1.0
_diffrn_standards_interval_time 3600
_diffrn_standards_number 3
_exptl_absorpt_coefficient_mu 1.057
_exptl_crystal_colour yellow
_exptl_crystal_density_diffrn 1.725
_exptl_crystal_description block
_exptl_crystal_F_000 484
_exptl_crystal_size_max .27
_exptl_crystal_size_mid .18
_exptl_crystal_size_min .18
_refine_diff_density_max .869
_refine_diff_density_min -.893
_refine_ls_extinction_coef .00000
_refine_ls_goodness_of_fit_all 2.651
_refine_ls_goodness_of_fit_ref 2.947
_refine_ls_hydrogen_treatment riding
_refine_ls_matrix_type full
_refine_ls_number_constraints 0
_refine_ls_number_parameters 295
_refine_ls_number_reflns 5297
_refine_ls_number_restraints 0
_refine_ls_R_factor_all .059
_refine_ls_R_factor_gt .037
_refine_ls_shift/su_max .592
_refine_ls_shift/su_mean .04
_refine_ls_structure_factor_coef F
_refine_ls_weighting_details 1/sigma
_refine_ls_weighting_scheme sigma
_refine_ls_wR_factor_all .037
_refine_ls_wR_factor_ref .037
_reflns_d_resolution_high .705
_reflns_d_resolution_low 11.976
_reflns_Friedel_coverage 0
_reflns_limit_h_max 11
_reflns_limit_h_min -11
_reflns_limit_k_max 13
_reflns_limit_k_min -13
_reflns_limit_l_max 17
_reflns_limit_l_min 0
_reflns_number_gt 4488
_reflns_number_total 5559
_reflns_threshold_expression 'F    > 2.50 sig(F   )'
_cod_data_source_file b004502ksup1.cif
_cod_data_source_block MAT1
_cod_original_sg_symbol_Hall -p_1
_cod_original_sg_symbol_H-M P_-1
_cod_original_formula_sum 'C17 H17 F6 N1 O2 Pd1'
_cod_database_code 7111027

loop_
_symmetry_equiv_pos_as_xyz
+x,+y,+z
-x,-y,-z

loop_
_atom_site_label
_atom_site_fract_x
_atom_site_fract_y
_atom_site_fract_z
_atom_site_U_iso_or_equiv
_atom_site_adp_type
_atom_site_occupancy
Pd .28233(3) .44957(2) .086119(18) .04770(15) Uani 1.00000
N1 .1151(3) .6291(2) .0633(2) .0533(18) Uani 1.00000
O1 .4434(2) .2629(2) .09304(17) .0574(15) Uani 1.00000
O2 .2705(3) .4055(2) .26172(17) .0636(17) Uani 1.00000
C1 .2768(3) .4969(3) -.0760(2) .050(2) Uani 1.00000
C2 .1643(3) .6191(3) -.1206(3) .054(2) Uani 1.00000
C3 .1435(5) .6625(4) -.2350(3) .069(3) Uani 1.00000
C4 .2369(5) .5845(5) -.3041(3) .079(3) Uani 1.00000
C5 .3469(5) .4632(4) -.2602(3) .072(3) Uani 1.00000
C6 .3684(4) .4201(3) -.1472(3) .060(2) Uani 1.00000
C7 .0751(3) .6910(3) -.0374(3) .056(2) Uani 1.00000
C71 -.0469(5) .8257(4) -.0710(4) .077(3) Uani 1.00000
C11 .4888(3) .1758(3) .1810(3) .057(2) Uani 1.00000
C111 .5982(5) .0393(4) .1611(4) .082(3) Uani 1.00000
C12 .4505(4) .1827(4) .2899(3) .069(3) Uani 1.00000
C13 .3457(4) .2955(4) .3213(3) .064(3) Uani 1.00000
C131 .3148(8) .2843(6) .4439(3) .107(5) Uani 1.00000
C100 .0427(4) .6807(4) .1614(3) .062(3) Uani 1.00000
C200 .1556(4) .7571(4) .2104(3) .062(2) Uani 1.00000
C300 .0924(5) .7879(5) .3216(4) .083(4) Uani 1.00000
C400 .1957(9) .8663(7) .3723(5) .125(6) Uani 1.00000
F1 .6899(3) .0627(3) .0747(3) .127(3) Uani 1.00000
F2 .5142(4) -.0515(3) .1448(3) .161(4) Uani 1.00000
F3 .6962(5) -.0219(4) .2409(3) .212(4) Uani 1.00000
F4 .3843(6) .1771(5) .5091(2) .228(5) Uani 1.00000
F5 .3574(9) .3846(5) .4773(3) .258(7) Uani 1.00000
F6 .1708(5) .2958(9) .4672(3) .282(7) Uani 1.00000
H31 .064(4) .733(3) -.261(3) .07000 Uiso 1.00000
H41 .227(4) .608(3) -.374(3) .07000 Uiso 1.00000
H51 .423(4) .415(3) -.307(3) .07000 Uiso 1.00000
H61 .440(4) .340(3) -.118(3) .07000 Uiso 1.00000
H711 -.050(5) .865(4) -.018(3) .08000 Uiso 1.00000
H712 -.147(4) .800(4) -.039(3) .08000 Uiso 1.00000
H713 -.085(4) .850(4) -.144(3) .08000 Uiso 1.00000
H121 .484(4) .116(3) .338(3) .07000 Uiso 1.00000
H101 .026(4) .603(3) .215(3) .07000 Uiso 1.00000
H102 -.064(4) .739(3) .136(2) .07000 Uiso 1.00000
H201 .266(4) .698(3) .221(2) .07000 Uiso 1.00000
H202 .178(4) .844(3) .154(2) .07000 Uiso 1.00000
H301 -.012(4) .858(4) .303(3) .08000 Uiso 1.00000
H302 .093(4) .703(4) .382(3) .08000 Uiso 1.00000
H401 .163(5) .889(5) .439(4) .12000 Uiso 1.00000
H402 .210(5) .965(5) .315(3) .12000 Uiso 1.00000
H403 .299(5) .795(5) .398(4) .12000 Uiso 1.00000

loop_
_atom_site_aniso_label
_atom_site_aniso_U_11
_atom_site_aniso_U_22
_atom_site_aniso_U_33
_atom_site_aniso_U_12
_atom_site_aniso_U_13
_atom_site_aniso_U_23
Pd .04641(12) .04390(11) .05256(12) -.00184(8) .00160(8) -.01518(9)
N1 .0474(13) .0456(12) .0698(16) -.0051(10) .0059(11) -.0219(12)
O1 .0549(12) .0503(11) .0637(12) .0024(9) .0008(10) -.0151(10)
O2 .0682(13) .0623(13) .0569(12) -.0005(11) .0030(10) -.0155(10)
C1 .0479(15) .0490(15) .0564(16) -.0111(12) .0012(12) -.0147(13)
C2 .0543(16) .0451(15) .0644(18) -.0118(13) -.0036(14) -.0117(13)
C3 .080(2) .061(2) .064(2) -.0117(17) -.0167(18) -.0028(17)
C4 .100(3) .086(3) .0523(19) -.025(2) -.001(2) -.012(2)
C5 .079(2) .084(3) .059(2) -.021(2) .0118(18) -.0229(18)
C6 .0585(19) .0610(19) .064(2) -.0082(14) .0088(15) -.0221(16)
C7 .0493(16) .0412(14) .076(2) -.0089(12) -.0062(14) -.0113(14)
C71 .065(2) .057(2) .103(3) .0070(16) -.015(2) -.021(2)
C11 .0461(15) .0503(16) .075(2) -.0043(12) -.0076(14) -.0129(15)
C111 .076(2) .062(2) .098(3) .0144(19) -.002(2) -.018(2)
C12 .073(2) .064(2) .062(2) -.0015(17) -.0088(17) -.0042(16)
C13 .066(2) .073(2) .0554(18) -.0171(17) -.0012(15) -.0133(16)
C131 .134(4) .124(4) .053(2) .007(3) .009(3) -.022(3)
C100 .0488(17) .0606(19) .080(2) -.0043(14) .0110(15) -.0274(16)
C200 .0595(18) .0583(18) .069(2) -.0057(15) .0050(16) -.0223(16)
C300 .084(3) .087(3) .082(3) -.002(2) .005(2) -.035(2)
C400 .168(6) .135(5) .092(4) -.046(4) -.003(4) -.050(4)
F1 .110(2) .0858(16) .170(3) .0171(14) .056(2) -.0333(17)
F2 .139(3) .0706(16) .292(4) -.0263(17) .054(3) -.083(2)
F3 .229(4) .196(3) .146(3) .159(3) -.071(3) -.048(2)
F4 .359(6) .196(4) .0586(16) .095(4) -.006(3) .009(2)
F5 .518(11) .206(4) .079(2) -.089(5) .022(4) -.077(3)
F6 .128(3) .592(11) .076(2) -.021(5) .044(2) -.009(4)

loop_
_atom_type_symbol
_atom_type_oxidation_number
_atom_type_number_in_cell
_atom_type_scat_dispersion_real
_atom_type_scat_dispersion_imag
_atom_type_scat_source
Pd 0 2 -1.177 1.007 'Int Tables Vol IV Tables 2.2B and 2.3.1'
F 0 12 .014 .01 'Int Tables Vol IV Tables 2.2B and 2.3.1'
C 0 34 .002 .002 'Int Tables Vol IV Tables 2.2B and 2.3.1'
O 0 4 .008 .006 'Int Tables Vol IV Tables 2.2B and 2.3.1'
N 0 2 .004 .003 'Int Tables Vol IV Tables 2.2B and 2.3.1'
H 0 34 0 0 'Int Tables Vol IV Tables 2.2B and 2.3.1'

loop_
_geom_angle_atom_site_label_1
_geom_angle_atom_site_label_2
_geom_angle_atom_site_label_3
_geom_angle
N1 Pd O1 173.45(10)
N1 Pd O2 95.66(10)
N1 Pd C1 80.75(12)
O1 Pd O2 89.85(9)
O1 Pd C1 93.61(11)
O2 Pd C1 175.88(9)
Pd N1 C7 117.0(2)
Pd N1 C100 118.60(18)
C7 N1 C100 124.3(2)
Pd O1 C11 123.7(2)
Pd O2 C13 123.6(2)
Pd C1 C2 114.1(2)
Pd C1 C6 127.0(2)
C2 C1 C6 118.9(3)
C1 C2 C3 120.2(3)
C1 C2 C7 113.9(3)
C3 C2 C7 125.8(3)
C2 C3 C4 119.7(3)
C2 C3 H31 119(2)
C4 C3 H31 121(2)
C3 C4 C5 120.1(3)
C3 C4 H41 122(2)
C5 C4 H41 118(2)
C4 C5 C6 120.4(4)
C4 C5 H51 121.0(16)
C6 C5 H51 117.9(17)
C1 C6 C5 120.6(3)
C1 C6 H61 119(2)
C5 C6 H61 120(2)
N1 C7 C2 114.1(2)
N1 C7 C71 124.9(3)
C2 C7 C71 121.0(3)
C7 C71 H711 104(2)
C7 C71 H712 104.1(19)
C7 C71 H713 118(2)
H711 C71 H712 82(4)
H711 C71 H713 138(3)
H712 C71 H713 95(3)
O1 C11 C111 112.4(3)
O1 C11 C12 130.5(3)
C111 C11 C12 117.1(3)
C11 C111 F1 113.0(3)
C11 C111 F2 110.7(3)
C11 C111 F3 113.2(4)
F1 C111 F2 106.1(4)
F1 C111 F3 105.0(4)
F2 C111 F3 108.4(4)
C11 C12 C13 124.1(3)
C11 C12 H121 119(2)
C13 C12 H121 116(2)
O2 C13 C12 128.3(3)
O2 C13 C131 114.5(3)
C12 C13 C131 117.2(3)
C13 C131 F4 118.6(5)
C13 C131 F5 111.9(5)
C13 C131 F6 112.6(4)
F4 C131 F5 102.3(5)
F4 C131 F6 106.3(5)
F5 C131 F6 103.5(6)
N1 C100 C200 111.6(3)
N1 C100 H101 109(2)
N1 C100 H102 104.8(19)
C200 C100 H101 107(2)
C200 C100 H102 116(2)
H101 C100 H102 108(3)
C100 C200 C300 111.0(3)
C100 C200 H201 111(2)
C100 C200 H202 110(2)
C300 C200 H201 109.1(18)
C300 C200 H202 115(2)
H201 C200 H202 101(2)
C200 C300 C400 113.5(4)
C200 C300 H301 104(2)
C200 C300 H302 116(2)
C400 C300 H301 105(2)
C400 C300 H302 99(2)
H301 C300 H302 119(3)
C300 C400 H401 117(3)
C300 C400 H402 110(3)
C300 C400 H403 107(3)
H401 C400 H402 108(4)
H401 C400 H403 98(4)
H402 C400 H403 117(3)

loop_
_geom_bond_atom_site_label_1
_geom_bond_atom_site_label_2
_geom_bond_distance
Pd N1 1.979(2)
Pd O1 2.017(2)
Pd O2 2.110(2)
Pd C1 1.947(3)
N1 C7 1.281(4)
N1 C100 1.467(5)
O1 C11 1.240(3)
O2 C13 1.225(4)
C1 C2 1.382(4)
C1 C6 1.381(4)
C2 C3 1.386(5)
C2 C7 1.458(4)
C3 C4 1.375(6)
C3 H31 .87(3)
C4 C5 1.364(5)
C4 H41 .85(3)
C5 C6 1.370(5)
C5 H51 .96(3)
C6 H61 .89(3)
C7 C71 1.480(4)
C71 H711 .82(4)
C71 H712 .95(3)
C71 H713 .93(3)
C11 C111 1.510(5)
C11 C12 1.375(5)
C111 F1 1.286(5)
C111 F2 1.260(6)
C111 F3 1.270(5)
C12 C13 1.373(5)
C12 H121 .79(3)
C13 C131 1.503(5)
C131 F4 1.223(6)
C131 F5 1.232(9)
C131 F6 1.211(7)
C100 C200 1.504(5)
C100 H101 .91(3)
C100 H102 .98(3)
C200 C300 1.514(6)
C200 H201 .98(3)
C200 H202 1.00(3)
C300 C400 1.472(9)
C300 H301 1.00(3)
C300 H302 .97(3)
C400 H401 .91(5)
C400 H402 1.07(4)
C400 H403 1.01(4)
